data_4080809
loop_
_publ_author_name
'Benjamin, Sophie L.'
'Levason, William'
'Reid, Gillian'

_publ_section_title
;
 Synthesis and Reactions of a Hybrid Tristibine Ligand
;
_journal_issue 9
_journal_name_full Organometallics
_journal_page_first 2760
_journal_paper_doi 10.1021/om400205d
_journal_volume 32
_journal_year 2013
_chemical_formula_moiety 'C54 H72 Br4 Cu4 N2 Sb6'
_chemical_formula_structural '((C27 H36 N Sb3)2 (Br4 Cu4))'
_chemical_formula_sum 'C54 H72 Br4 Cu4 N2 Sb6'
_chemical_formula_weight 2053.44
_chemical_name_systematic
; 
 tetra(mu~2~-bromo)bis(N,N,N-tris[2-(dimethylstibanyl)benzyl]azane)-
 tetracopper(I) 
;
_space_group_IT_number 15
_space_group_name_Hall '-C 2yc'
_symmetry_cell_setting monoclinic
_symmetry_space_group_name_Hall '-C 2yc'
_symmetry_space_group_name_H-M 'C 1 2/c 1'
_atom_sites_solution_hydrogens geom
_atom_sites_solution_primary direct
_atom_sites_solution_secondary difmap
_audit_creation_date 2012-06-14
_audit_creation_method 'SHELXL-97 + hand edit'
_cell_angle_alpha 90.00
_cell_angle_beta 109.250(8)
_cell_angle_gamma 90.00
_cell_formula_units_Z 4
_cell_length_a 17.908(6)
_cell_length_b 14.592(4)
_cell_length_c 26.275(9)
_cell_measurement_reflns_used 17816
_cell_measurement_temperature 100(2)
_cell_measurement_theta_max 27.5
_cell_measurement_theta_min 3.2
_cell_volume 6482(4)
_computing_cell_refinement 'CrystalClear-SM Expert 2.0 r7 (Rigaku, 2011)'
_computing_data_collection 'CrystalClear-SM Expert 2.0 r7 (Rigaku, 2011)'
_computing_data_reduction 'CrystalClear-SM Expert 2.0 r7 (Rigaku, 2011)'
_computing_structure_refinement 'SHELXL-97 (Sheldrick, 2008)'
_computing_structure_solution 'SHELXS-97 (Sheldrick, 1997)'
_diffrn_ambient_temperature 100(2)
_diffrn_detector 'CCD plate'
_diffrn_detector_area_resol_mean 28.5714
_diffrn_detector_type 'Rigaku HG Saturn724+ (2x2 bin mode)'
_diffrn_measured_fraction_theta_full 0.985
_diffrn_measured_fraction_theta_max 0.985
_diffrn_measurement_device 'Four-circle \k diffractometer'
_diffrn_measurement_device_type 'Rigaku AFC12 '
_diffrn_measurement_method 'Profile data from \w-scans'
_diffrn_radiation_collimation 'Confocal mirrors, VHF VariMax '
_diffrn_radiation_monochromator Confocal
_diffrn_radiation_type MoK\a
_diffrn_radiation_wavelength 0.71073
_diffrn_reflns_av_R_equivalents 0.0306
_diffrn_reflns_av_sigmaI/netI 0.0343
_diffrn_reflns_limit_h_max 21
_diffrn_reflns_limit_h_min -23
_diffrn_reflns_limit_k_max 18
_diffrn_reflns_limit_k_min -15
_diffrn_reflns_limit_l_max 34
_diffrn_reflns_limit_l_min -33
_diffrn_reflns_number 21141
_diffrn_reflns_theta_full 27.48
_diffrn_reflns_theta_max 27.48
_diffrn_reflns_theta_min 3.24
_diffrn_source 'Rotating anode X-ray tube'
_diffrn_source_type 'Rigaku FR-E+ Superbright'
_diffrn_standards_number 0
_exptl_absorpt_coefficient_mu 6.242
_exptl_absorpt_correction_T_max 1.000
_exptl_absorpt_correction_T_min 0.708
_exptl_absorpt_correction_type multi-scan
_exptl_absorpt_process_details
;
Jacobson, R. (1998). REQAB. Private communication to the 
Rigaku Corporation, Tokyo, Japan.
;
_exptl_crystal_colour colourless
_exptl_crystal_density_diffrn 2.104
_exptl_crystal_density_method 'not measured'
_exptl_crystal_description rod
_exptl_crystal_F_000 3888
_exptl_crystal_size_max 0.10
_exptl_crystal_size_mid 0.03
_exptl_crystal_size_min 0.02
_refine_diff_density_max 0.795
_refine_diff_density_min -1.123
_refine_diff_density_rms 0.145
_refine_ls_extinction_method none
_refine_ls_goodness_of_fit_ref 1.066
_refine_ls_hydrogen_treatment constr
_refine_ls_matrix_type full
_refine_ls_number_parameters 322
_refine_ls_number_reflns 7306
_refine_ls_number_restraints 0
_refine_ls_restrained_S_all 1.066
_refine_ls_R_factor_all 0.0398
_refine_ls_R_factor_gt 0.0311
_refine_ls_shift/su_max 0.002
_refine_ls_shift/su_mean 0.000
_refine_ls_structure_factor_coef Fsqd
_refine_ls_weighting_details 'w=1/[\s^2^(Fo^2^)+(0.0221P)^2^+46.2412P] where P=(Fo^2^+2Fc^2^)/3'
_refine_ls_weighting_scheme calc
_refine_ls_wR_factor_gt 0.0650
_refine_ls_wR_factor_ref 0.0683
_reflns_number_gt 6317
_reflns_number_total 7306
_reflns_threshold_expression I>2\s(I)
_cod_data_source_file om400205d_si_001.cif
_cod_data_source_block 12slbr198bx
_cod_depositor_comments
;
The following automatic conversions were performed:

'_symmetry_cell_setting' value 'Monoclinic' changed to 'monoclinic'
according to /home/saulius/struct/CIF-dictionaries/cif_core.dic
dictionary named 'cif_core.dic' version 2.3.1 from
2005-06-27.

'_exptl_absorpt_correction_type' value 'Multi-scan'
changed to 'multi-scan' according to
/home/saulius/struct/CIF-dictionaries/cif_core.dic dictionary named
'cif_core.dic' version 2.3.1 from 2005-06-27.

Automatic conversion script
Id: cif_fix_values 1891 2012-01-12 08:04:46Z andrius 
;
_cod_original_cell_volume 6482(3)
_cod_original_sg_symbol_H-M 'C 2/c'
_cod_database_code 4080809

loop_
_symmetry_equiv_pos_as_xyz
'x, y, z'
'-x, y, -z+1/2'
'x+1/2, y+1/2, z'
'-x+1/2, y+1/2, -z+1/2'
'-x, -y, -z'
'x, -y, z-1/2'
'-x+1/2, -y+1/2, -z'
'x+1/2, -y+1/2, z-1/2'

loop_
_atom_site_label
_atom_site_type_symbol
_atom_site_fract_x
_atom_site_fract_y
_atom_site_fract_z
_atom_site_U_iso_or_equiv
_atom_site_adp_type
_atom_site_occupancy
_atom_site_symmetry_multiplicity
_atom_site_calc_flag
_atom_site_refinement_flags
Sb1 Sb 0.801538(17) 0.919028(18) 0.455077(10) 0.01543(7) Uani 1 1 d .
Sb2 Sb 0.667881(16) 1.057206(19) 0.323178(11) 0.01593(7) Uani 1 1 d .
Sb3 Sb 0.890483(17) 0.963561(19) 0.334127(11) 0.01547(7) Uani 1 1 d .
Br1 Br 0.87925(3) 1.16985(3) 0.428159(17) 0.01957(9) Uani 1 1 d .
Br2 Br 0.69115(3) 1.12762(3) 0.48707(2) 0.03102(12) Uani 1 1 d .
Cu1 Cu 0.80733(3) 1.03440(3) 0.385161(19) 0.01511(11) Uani 1 1 d .
Cu2 Cu 0.79595(4) 1.21881(4) 0.47526(2) 0.02682(13) Uani 1 1 d .
N1 N 0.7301(2) 0.8146(2) 0.31995(13) 0.0151(7) Uani 1 1 d .
C1 C 0.8753(3) 0.9453(4) 0.53616(18) 0.0322(11) Uani 1 1 d .
H1A H 0.8530 0.9958 0.5511 0.048 Uiso 1 1 calc R
H1B H 0.9285 0.9619 0.5365 0.048 Uiso 1 1 calc R
H1C H 0.8783 0.8902 0.5580 0.048 Uiso 1 1 calc R
C2 C 0.7007(3) 0.8722(3) 0.47419(18) 0.0238(10) Uani 1 1 d .
H2A H 0.7168 0.8236 0.5014 0.036 Uiso 1 1 calc R
H2B H 0.6610 0.8482 0.4416 0.036 Uiso 1 1 calc R
H2C H 0.6780 0.9234 0.4884 0.036 Uiso 1 1 calc R
C3 C 0.5979(3) 1.1728(3) 0.3298(2) 0.0274(10) Uani 1 1 d .
H3A H 0.5421 1.1605 0.3098 0.041 Uiso 1 1 calc R
H3B H 0.6152 1.2271 0.3148 0.041 Uiso 1 1 calc R
H3C H 0.6043 1.1836 0.3678 0.041 Uiso 1 1 calc R
C4 C 0.6318(3) 1.0564(3) 0.23660(17) 0.0238(10) Uani 1 1 d .
H4A H 0.6704 1.0219 0.2251 0.036 Uiso 1 1 calc R
H4B H 0.6289 1.1195 0.2233 0.036 Uiso 1 1 calc R
H4C H 0.5797 1.0274 0.2219 0.036 Uiso 1 1 calc R
C5 C 0.9772(3) 0.8565(3) 0.35927(19) 0.0270(10) Uani 1 1 d .
H5A H 0.9530 0.8019 0.3689 0.040 Uiso 1 1 calc R
H5B H 1.0211 0.8771 0.3906 0.040 Uiso 1 1 calc R
H5C H 0.9972 0.8416 0.3297 0.040 Uiso 1 1 calc R
C6 C 0.9679(3) 1.0617(3) 0.31683(19) 0.0273(10) Uani 1 1 d .
H6A H 0.9975 1.0322 0.2959 0.041 Uiso 1 1 calc R
H6B H 1.0049 1.0852 0.3507 0.041 Uiso 1 1 calc R
H6C H 0.9366 1.1125 0.2960 0.041 Uiso 1 1 calc R
C7 C 0.8533(3) 0.7903(3) 0.44343(16) 0.0169(8) Uani 1 1 d .
C8 C 0.9287(3) 0.7698(3) 0.47841(17) 0.0205(9) Uani 1 1 d .
H8 H 0.9545 0.8117 0.5063 0.025 Uiso 1 1 calc R
C9 C 0.9667(3) 0.6892(3) 0.47328(18) 0.0250(10) Uani 1 1 d .
H9 H 1.0182 0.6764 0.4974 0.030 Uiso 1 1 calc R
C10 C 0.9294(3) 0.6279(3) 0.43291(18) 0.0242(10) Uani 1 1 d .
H10 H 0.9548 0.5723 0.4294 0.029 Uiso 1 1 calc R
C11 C 0.8541(3) 0.6481(3) 0.39720(17) 0.0214(9) Uani 1 1 d .
H11 H 0.8288 0.6058 0.3694 0.026 Uiso 1 1 calc R
C12 C 0.8154(3) 0.7289(3) 0.40154(16) 0.0162(8) Uani 1 1 d .
C13 C 0.7333(3) 0.7464(3) 0.36228(16) 0.0178(8) Uani 1 1 d .
H13A H 0.7113 0.6878 0.3447 0.021 Uiso 1 1 calc R
H13B H 0.6990 0.7677 0.3827 0.021 Uiso 1 1 calc R
C14 C 0.5925(2) 0.9511(3) 0.33514(16) 0.0167(8) Uani 1 1 d .
C15 C 0.5431(3) 0.9719(3) 0.36506(17) 0.0195(9) Uani 1 1 d .
H15 H 0.5430 1.0325 0.3783 0.023 Uiso 1 1 calc R
C16 C 0.4940(3) 0.9059(3) 0.37596(18) 0.0242(10) Uani 1 1 d .
H16 H 0.4610 0.9214 0.3965 0.029 Uiso 1 1 calc R
C17 C 0.4937(3) 0.8176(3) 0.35656(17) 0.0232(10) Uani 1 1 d .
H17 H 0.4603 0.7722 0.3635 0.028 Uiso 1 1 calc R
C18 C 0.5427(3) 0.7960(3) 0.32691(17) 0.0210(9) Uani 1 1 d .
H18 H 0.5419 0.7355 0.3134 0.025 Uiso 1 1 calc R
C19 C 0.5931(2) 0.8607(3) 0.31634(16) 0.0176(8) Uani 1 1 d .
C20 C 0.6468(2) 0.8291(3) 0.28574(16) 0.0164(8) Uani 1 1 d .
H20A H 0.6258 0.7710 0.2670 0.020 Uiso 1 1 calc R
H20B H 0.6454 0.8753 0.2579 0.020 Uiso 1 1 calc R
C21 C 0.8280(3) 0.9211(3) 0.25298(16) 0.0168(8) Uani 1 1 d .
C22 C 0.8311(3) 0.9759(3) 0.21018(18) 0.0215(9) Uani 1 1 d .
H22 H 0.8629 1.0296 0.2175 0.026 Uiso 1 1 calc R
C23 C 0.7884(3) 0.9533(3) 0.15682(18) 0.0249(10) Uani 1 1 d .
H23 H 0.7923 0.9904 0.1281 0.030 Uiso 1 1 calc R
C24 C 0.7405(3) 0.8767(3) 0.14614(17) 0.0261(10) Uani 1 1 d .
H24 H 0.7106 0.8615 0.1100 0.031 Uiso 1 1 calc R
C25 C 0.7360(3) 0.8215(3) 0.18842(17) 0.0199(9) Uani 1 1 d .
H25 H 0.7033 0.7686 0.1807 0.024 Uiso 1 1 calc R
C26 C 0.7788(3) 0.8429(3) 0.24171(16) 0.0170(8) Uani 1 1 d .
C27 C 0.7740(3) 0.7783(3) 0.28562(16) 0.0170(8) Uani 1 1 d .
H27A H 0.7484 0.7208 0.2686 0.020 Uiso 1 1 calc R
H27B H 0.8284 0.7630 0.3088 0.020 Uiso 1 1 calc R

loop_
_atom_site_aniso_label
_atom_site_aniso_U_11
_atom_site_aniso_U_22
_atom_site_aniso_U_33
_atom_site_aniso_U_23
_atom_site_aniso_U_13
_atom_site_aniso_U_12
Sb1 0.01677(15) 0.01620(14) 0.01450(12) 0.00006(10) 0.00674(10) -0.00028(11)
Sb2 0.01099(13) 0.01777(14) 0.01864(13) 0.00141(10) 0.00434(10) -0.00198(10)
Sb3 0.01471(14) 0.01741(14) 0.01639(13) -0.00190(10) 0.00798(10) -0.00158(11)
Br1 0.0167(2) 0.0197(2) 0.0242(2) -0.00583(16) 0.00932(17) -0.00441(16)
Br2 0.0335(3) 0.0268(2) 0.0394(3) -0.0092(2) 0.0211(2) -0.0048(2)
Cu1 0.0128(3) 0.0170(2) 0.0161(2) -0.00048(19) 0.00555(19) -0.00136(19)
Cu2 0.0268(3) 0.0297(3) 0.0270(3) -0.0021(2) 0.0130(2) 0.0032(2)
N1 0.0143(18) 0.0175(17) 0.0149(15) -0.0020(13) 0.0067(13) 0.0007(14)
C1 0.034(3) 0.039(3) 0.018(2) -0.010(2) 0.001(2) 0.002(2)
C2 0.026(3) 0.024(2) 0.029(2) 0.0032(19) 0.018(2) 0.0003(19)
C3 0.022(3) 0.019(2) 0.043(3) 0.002(2) 0.012(2) 0.0047(18)
C4 0.024(2) 0.030(2) 0.016(2) 0.0039(17) 0.0042(17) -0.0041(19)
C5 0.021(2) 0.027(2) 0.031(2) 0.0013(19) 0.006(2) 0.0084(19)
C6 0.031(3) 0.026(2) 0.029(2) 0.0008(19) 0.014(2) -0.010(2)
C7 0.019(2) 0.015(2) 0.0187(19) 0.0025(16) 0.0093(17) 0.0000(16)
C8 0.019(2) 0.024(2) 0.0178(19) 0.0005(17) 0.0056(17) -0.0006(18)
C9 0.017(2) 0.029(2) 0.029(2) 0.0057(19) 0.0070(19) 0.0040(19)
C10 0.027(3) 0.021(2) 0.030(2) 0.0043(18) 0.016(2) 0.0079(19)
C11 0.026(3) 0.019(2) 0.023(2) -0.0008(17) 0.0127(18) 0.0009(18)
C12 0.018(2) 0.018(2) 0.0150(18) 0.0018(15) 0.0081(16) -0.0014(16)
C13 0.022(2) 0.015(2) 0.0174(19) 0.0012(16) 0.0072(17) -0.0033(17)
C14 0.0092(19) 0.024(2) 0.0162(19) 0.0033(16) 0.0036(15) -0.0037(16)
C15 0.013(2) 0.022(2) 0.024(2) 0.0015(17) 0.0065(17) -0.0015(17)
C16 0.016(2) 0.035(3) 0.027(2) 0.0047(19) 0.0131(18) -0.0003(19)
C17 0.016(2) 0.028(2) 0.026(2) 0.0013(19) 0.0081(18) -0.0093(18)
C18 0.014(2) 0.025(2) 0.023(2) 0.0008(17) 0.0042(17) -0.0048(17)
C19 0.011(2) 0.022(2) 0.0179(19) 0.0009(16) 0.0035(16) -0.0024(16)
C20 0.014(2) 0.019(2) 0.0165(18) 0.0002(16) 0.0052(16) -0.0033(16)
C21 0.016(2) 0.020(2) 0.0176(19) -0.0014(16) 0.0095(16) 0.0015(16)
C22 0.021(2) 0.020(2) 0.026(2) 0.0011(17) 0.0108(18) 0.0000(18)
C23 0.028(3) 0.030(3) 0.020(2) 0.0055(18) 0.0124(19) 0.003(2)
C24 0.027(3) 0.035(3) 0.017(2) -0.0024(18) 0.0077(18) 0.003(2)
C25 0.016(2) 0.023(2) 0.021(2) -0.0034(17) 0.0070(17) 0.0000(17)
C26 0.016(2) 0.021(2) 0.0173(19) -0.0015(16) 0.0088(16) 0.0023(16)
C27 0.017(2) 0.019(2) 0.0159(18) -0.0026(16) 0.0077(16) 0.0009(16)

loop_
_atom_type_symbol
_atom_type_description
_atom_type_scat_dispersion_real
_atom_type_scat_dispersion_imag
_atom_type_scat_source
C C 0.0033 0.0016 'International Tables Vol C Tables 4.2.6.8 and 6.1.1.4'
H H 0.0000 0.0000 'International Tables Vol C Tables 4.2.6.8 and 6.1.1.4'
N N 0.0061 0.0033 'International Tables Vol C Tables 4.2.6.8 and 6.1.1.4'
Cu Cu 0.3201 1.2651 'International Tables Vol C Tables 4.2.6.8 and 6.1.1.4'
Br Br -0.2901 2.4595 'International Tables Vol C Tables 4.2.6.8 and 6.1.1.4'
Sb Sb -0.5866 1.5461 'International Tables Vol C Tables 4.2.6.8 and 6.1.1.4'

loop_
_geom_angle_atom_site_label_1
_geom_angle_atom_site_label_2
_geom_angle_atom_site_label_3
_geom_angle
_geom_angle_site_symmetry_1
_geom_angle_site_symmetry_3
C1 Sb1 C2 96.6(2) . .
C1 Sb1 C7 98.27(18) . .
C2 Sb1 C7 100.96(17) . .
C1 Sb1 Cu1 116.49(15) . .
C2 Sb1 Cu1 128.71(13) . .
C7 Sb1 Cu1 110.81(11) . .
C3 Sb2 C14 98.23(18) . .
C3 Sb2 C4 96.33(19) . .
C14 Sb2 C4 99.62(16) . .
C3 Sb2 Cu1 122.33(14) . .
C14 Sb2 Cu1 110.39(11) . .
C4 Sb2 Cu1 124.92(13) . .
C6 Sb3 C21 98.25(17) . .
C6 Sb3 C5 95.7(2) . .
C21 Sb3 C5 100.53(17) . .
C6 Sb3 Cu1 111.97(13) . .
C21 Sb3 Cu1 116.07(11) . .
C5 Sb3 Cu1 128.80(13) . .
Cu2 Br1 Cu1 99.31(3) . .
Cu2 Br2 Cu2 64.43(3) . 7_676
Br1 Cu1 Sb2 117.10(3) . .
Br1 Cu1 Sb1 110.38(3) . .
Sb2 Cu1 Sb1 106.86(3) . .
Br1 Cu1 Sb3 105.36(3) . .
Sb2 Cu1 Sb3 110.08(3) . .
Sb1 Cu1 Sb3 106.64(3) . .
Br1 Cu2 Br2 124.06(3) . .
Br1 Cu2 Br2 120.33(3) . 7_676
Br2 Cu2 Br2 115.57(3) . 7_676
Br1 Cu2 Cu2 176.93(4) . 7_676
Br2 Cu2 Cu2 58.29(3) . 7_676
Br2 Cu2 Cu2 57.28(3) 7_676 7_676
C27 N1 C13 108.8(3) . .
C27 N1 C20 108.2(3) . .
C13 N1 C20 109.5(3) . .
Sb1 C1 H1A 109.5 . .
Sb1 C1 H1B 109.5 . .
H1A C1 H1B 109.5 . .
Sb1 C1 H1C 109.5 . .
H1A C1 H1C 109.5 . .
H1B C1 H1C 109.5 . .
Sb1 C2 H2A 109.5 . .
Sb1 C2 H2B 109.5 . .
H2A C2 H2B 109.5 . .
Sb1 C2 H2C 109.5 . .
H2A C2 H2C 109.5 . .
H2B C2 H2C 109.5 . .
Sb2 C3 H3A 109.5 . .
Sb2 C3 H3B 109.5 . .
H3A C3 H3B 109.5 . .
Sb2 C3 H3C 109.5 . .
H3A C3 H3C 109.5 . .
H3B C3 H3C 109.5 . .
Sb2 C4 H4A 109.5 . .
Sb2 C4 H4B 109.5 . .
H4A C4 H4B 109.5 . .
Sb2 C4 H4C 109.5 . .
H4A C4 H4C 109.5 . .
H4B C4 H4C 109.5 . .
Sb3 C5 H5A 109.5 . .
Sb3 C5 H5B 109.5 . .
H5A C5 H5B 109.5 . .
Sb3 C5 H5C 109.5 . .
H5A C5 H5C 109.5 . .
H5B C5 H5C 109.5 . .
Sb3 C6 H6A 109.5 . .
Sb3 C6 H6B 109.5 . .
H6A C6 H6B 109.5 . .
Sb3 C6 H6C 109.5 . .
H6A C6 H6C 109.5 . .
H6B C6 H6C 109.5 . .
C8 C7 C12 119.4(4) . .
C8 C7 Sb1 117.5(3) . .
C12 C7 Sb1 123.1(3) . .
C9 C8 C7 121.2(4) . .
C9 C8 H8 119.4 . .
C7 C8 H8 119.4 . .
C10 C9 C8 119.7(4) . .
C10 C9 H9 120.2 . .
C8 C9 H9 120.2 . .
C9 C10 C11 119.7(4) . .
C9 C10 H10 120.2 . .
C11 C10 H10 120.2 . .
C12 C11 C10 121.3(4) . .
C12 C11 H11 119.3 . .
C10 C11 H11 119.3 . .
C11 C12 C7 118.6(4) . .
C11 C12 C13 119.1(4) . .
C7 C12 C13 122.3(4) . .
N1 C13 C12 114.4(3) . .
N1 C13 H13A 108.7 . .
C12 C13 H13A 108.7 . .
N1 C13 H13B 108.7 . .
C12 C13 H13B 108.7 . .
H13A C13 H13B 107.6 . .
C15 C14 C19 118.7(4) . .
C15 C14 Sb2 118.1(3) . .
C19 C14 Sb2 123.1(3) . .
C14 C15 C16 121.6(4) . .
C14 C15 H15 119.2 . .
C16 C15 H15 119.2 . .
C17 C16 C15 119.5(4) . .
C17 C16 H16 120.3 . .
C15 C16 H16 120.3 . .
C16 C17 C18 119.4(4) . .
C16 C17 H17 120.3 . .
C18 C17 H17 120.3 . .
C17 C18 C19 121.9(4) . .
C17 C18 H18 119.1 . .
C19 C18 H18 119.1 . .
C18 C19 C14 118.9(4) . .
C18 C19 C20 117.7(4) . .
C14 C19 C20 123.4(4) . .
N1 C20 C19 114.2(3) . .
N1 C20 H20A 108.7 . .
C19 C20 H20A 108.7 . .
N1 C20 H20B 108.7 . .
C19 C20 H20B 108.7 . .
H20A C20 H20B 107.6 . .
C22 C21 C26 118.8(4) . .
C22 C21 Sb3 119.3(3) . .
C26 C21 Sb3 121.7(3) . .
C21 C22 C23 121.3(4) . .
C21 C22 H22 119.4 . .
C23 C22 H22 119.4 . .
C24 C23 C22 119.5(4) . .
C24 C23 H23 120.2 . .
C22 C23 H23 120.2 . .
C23 C24 C25 120.0(4) . .
C23 C24 H24 120.0 . .
C25 C24 H24 120.0 . .
C26 C25 C24 121.0(4) . .
C26 C25 H25 119.5 . .
C24 C25 H25 119.5 . .
C25 C26 C21 119.3(4) . .
C25 C26 C27 118.5(4) . .
C21 C26 C27 122.1(4) . .
N1 C27 C26 114.7(3) . .
N1 C27 H27A 108.6 . .
C26 C27 H27A 108.6 . .
N1 C27 H27B 108.6 . .
C26 C27 H27B 108.6 . .
H27A C27 H27B 107.6 . .

loop_
_geom_bond_atom_site_label_1
_geom_bond_atom_site_label_2
_geom_bond_distance
_geom_bond_site_symmetry_2
Sb1 C1 2.139(4) .
Sb1 C2 2.140(4) .
Sb1 C7 2.160(4) .
Sb1 Cu1 2.5190(8) .
Sb2 C3 2.142(4) .
Sb2 C14 2.145(4) .
Sb2 C4 2.150(4) .
Sb2 Cu1 2.5134(9) .
Sb3 C6 2.143(4) .
Sb3 C21 2.147(4) .
Sb3 C5 2.148(4) .
Sb3 Cu1 2.5300(7) .
Br1 Cu2 2.3419(9) .
Br1 Cu1 2.4253(8) .
Br2 Cu2 2.4027(9) .
Br2 Cu2 2.4297(9) 7_676
Cu2 Br2 2.4297(9) 7_676
Cu2 Cu2 2.5763(12) 7_676
N1 C27 1.476(5) .
N1 C13 1.480(5) .
N1 C20 1.481(5) .
C1 H1A 0.9800 .
C1 H1B 0.9800 .
C1 H1C 0.9800 .
C2 H2A 0.9800 .
C2 H2B 0.9800 .
C2 H2C 0.9800 .
C3 H3A 0.9800 .
C3 H3B 0.9800 .
C3 H3C 0.9800 .
C4 H4A 0.9800 .
C4 H4B 0.9800 .
C4 H4C 0.9800 .
C5 H5A 0.9800 .
C5 H5B 0.9800 .
C5 H5C 0.9800 .
C6 H6A 0.9800 .
C6 H6B 0.9800 .
C6 H6C 0.9800 .
C7 C8 1.393(6) .
C7 C12 1.408(6) .
C8 C9 1.387(6) .
C8 H8 0.9500 .
C9 C10 1.380(7) .
C9 H9 0.9500 .
C10 C11 1.397(6) .
C10 H10 0.9500 .
C11 C12 1.391(6) .
C11 H11 0.9500 .
C12 C13 1.514(6) .
C13 H13A 0.9900 .
C13 H13B 0.9900 .
C14 C15 1.396(6) .
C14 C19 1.409(6) .
C15 C16 1.397(6) .
C15 H15 0.9500 .
C16 C17 1.385(7) .
C16 H16 0.9500 .
C17 C18 1.388(6) .
C17 H17 0.9500 .
C18 C19 1.396(6) .
C18 H18 0.9500 .
C19 C20 1.515(6) .
C20 H20A 0.9900 .
C20 H20B 0.9900 .
C21 C22 1.395(6) .
C21 C26 1.414(6) .
C22 C23 1.397(6) .
C22 H22 0.9500 .
C23 C24 1.381(7) .
C23 H23 0.9500 .
C24 C25 1.396(6) .
C24 H24 0.9500 .
C25 C26 1.392(6) .
C25 H25 0.9500 .
C26 C27 1.513(6) .
C27 H27A 0.9900 .
C27 H27B 0.9900 .
